data_7114574
loop_
_publ_author_name
'Ashish K. Asatkar'
'Satyaprasad P. Senanayak'
'Anjan Bedi'
'Snigdha Panda'
'K. S. Narayan'
'Sanjio S. Zade'

_publ_section_title
;
 Zn(II) and Cu(II) complexes of a new thiophene-based salphen-type ligand:
 solution-processable high-performance field-effect transistor materials
;
_journal_name_full Chem.Commun.
_journal_page_first 7036
_journal_paper_doi 10.1039/C4CC01360C
_journal_volume 50
_journal_year 2014
_chemical_formula_moiety 'C36 H32 N6'
_chemical_formula_sum 'C36 H32 N6'
_chemical_formula_weight 548.68
_chemical_name_systematic
;
?
;
_space_group_IT_number 14
_symmetry_cell_setting monoclinic
_symmetry_Int_Tables_number 14
_symmetry_space_group_name_Hall '-P 2ybc'
_symmetry_space_group_name_H-M 'P 1 21/c 1'
_atom_sites_solution_hydrogens geom
_atom_sites_solution_primary direct
_atom_sites_solution_secondary difmap
_audit_creation_method SHELXL-97
_cell_angle_alpha 90.00
_cell_angle_beta 113.799(5)
_cell_angle_gamma 90.00
_cell_formula_units_Z 2
_cell_length_a 8.412(4)
_cell_length_b 23.757(10)
_cell_length_c 7.831(4)
_cell_measurement_reflns_used 3797
_cell_measurement_temperature 143(2)
_cell_measurement_theta_max 27.61
_cell_measurement_theta_min 3.12
_cell_volume 1431.9(12)
_computing_cell_refinement CrystalClear
_computing_data_collection 'CrystalClear (Rigaku/MSC Inc., 2006)'
_computing_data_reduction CrystalClear
_computing_molecular_graphics 'CrystalStructure 4.0'
_computing_publication_material 'CrystalStructure 4.0 (Rigaku, 2010)'
_computing_structure_refinement 'SHELXL97 (Sheldrick, 2008)'
_computing_structure_solution 'Il Milione (Burla, et al., 2007)'
_diffrn_ambient_temperature 143(2)
_diffrn_detector_area_resol_mean 14.629
_diffrn_measured_fraction_theta_full 0.940
_diffrn_measured_fraction_theta_max 0.940
_diffrn_measurement_device_type 'Rigaku Saturn70'
_diffrn_measurement_method \w
_diffrn_radiation_monochromator graphite
_diffrn_radiation_source 'fine-focus sealed tube'
_diffrn_radiation_type MoK\a
_diffrn_radiation_wavelength 0.71070
_diffrn_reflns_av_R_equivalents 0.0586
_diffrn_reflns_av_sigmaI/netI 0.0260
_diffrn_reflns_limit_h_max 10
_diffrn_reflns_limit_h_min -10
_diffrn_reflns_limit_k_max 30
_diffrn_reflns_limit_k_min -30
_diffrn_reflns_limit_l_max 10
_diffrn_reflns_limit_l_min -9
_diffrn_reflns_number 12409
_diffrn_reflns_theta_full 27.52
_diffrn_reflns_theta_max 27.52
_diffrn_reflns_theta_min 3.12
_exptl_absorpt_coefficient_mu 0.077
_exptl_absorpt_correction_T_max 0.9923
_exptl_absorpt_correction_T_min 0.9589
_exptl_absorpt_correction_type multi-scan
_exptl_absorpt_process_details 'REQAB (Rigaku, 1998)'
_exptl_crystal_colour purple
_exptl_crystal_density_diffrn 1.273
_exptl_crystal_density_method 'not measured'
_exptl_crystal_description prism
_exptl_crystal_F_000 580
_exptl_crystal_size_max 0.55
_exptl_crystal_size_mid 0.30
_exptl_crystal_size_min 0.10
_refine_diff_density_max 0.274
_refine_diff_density_min -0.276
_refine_diff_density_rms 0.053
_refine_ls_extinction_method none
_refine_ls_goodness_of_fit_ref 1.173
_refine_ls_hydrogen_treatment constr
_refine_ls_matrix_type full
_refine_ls_number_parameters 190
_refine_ls_number_reflns 3094
_refine_ls_number_restraints 0
_refine_ls_restrained_S_all 1.173
_refine_ls_R_factor_all 0.0775
_refine_ls_R_factor_gt 0.0728
_refine_ls_shift/su_max 0.000
_refine_ls_shift/su_mean 0.000
_refine_ls_structure_factor_coef Fsqd
_refine_ls_weighting_details 'calc w=1/[\s^2^(Fo^2^)+(0.0300P)^2^+1.2000P] where P=(Fo^2^+2Fc^2^)/3'
_refine_ls_weighting_scheme calc
_refine_ls_wR_factor_gt 0.1483
_refine_ls_wR_factor_ref 0.1520
_reflns_number_gt 2907
_reflns_number_total 3094
_reflns_threshold_expression >2sigma(I)
_cod_data_source_file c4cc01360c2.cif
_cod_data_source_block shelxl_2H2
_cod_original_cell_volume 1431.9(11)
_cod_database_code 7114574

loop_
_symmetry_equiv_pos_as_xyz
'x, y, z'
'-x, y+1/2, -z+1/2'
'-x, -y, -z'
'x, -y-1/2, z-1/2'

loop_
_atom_site_label
_atom_site_type_symbol
_atom_site_fract_x
_atom_site_fract_y
_atom_site_fract_z
_atom_site_U_iso_or_equiv
_atom_site_adp_type
_atom_site_occupancy
_atom_site_symmetry_multiplicity
_atom_site_calc_flag
_atom_site_refinement_flags
N1 N 0.6957(2) 0.03307(7) 0.7113(2) 0.0306(4) Uani 1 1 d .
H1 H 0.6092 0.0183 0.6156 0.037 Uiso 0.50 1 calc PR
N2 N 0.5452(2) 0.05200(7) 0.3212(2) 0.0308(4) Uani 1 1 d .
H5 H 0.5279 0.0292 0.4005 0.037 Uiso 0.50 1 calc PR
N3 N 0.3143(2) 0.02142(7) 0.0312(2) 0.0340(4) Uani 1 1 d .
C1 C 0.8052(2) 0.07538(8) 0.7068(3) 0.0306(4) Uani 1 1 d .
C2 C 0.9291(3) 0.08821(9) 0.8949(3) 0.0356(5) Uani 1 1 d .
H2 H 1.0178 0.1160 0.9298 0.043 Uiso 1 1 calc R
C3 C 0.1059(3) -0.05333(9) -0.0095(3) 0.0384(5) Uani 1 1 d .
H3 H 0.0465 -0.0516 -0.1415 0.046 Uiso 1 1 calc R
C4 C 0.2516(3) -0.01873(9) 0.1060(3) 0.0327(4) Uani 1 1 d .
C5 C 0.4483(3) 0.05347(8) 0.1329(3) 0.0326(4) Uani 1 1 d .
C6 C 0.5181(3) 0.09692(9) 0.0555(3) 0.0358(4) Uani 1 1 d .
H6 H 0.4754 0.1077 -0.0720 0.043 Uiso 1 1 calc R
C7 C 0.6559(3) 0.11966(8) 0.1977(3) 0.0341(4) Uani 1 1 d .
H7 H 0.7280 0.1490 0.1870 0.041 Uiso 1 1 calc R
C8 C 0.6742(2) 0.09192(8) 0.3667(3) 0.0299(4) Uani 1 1 d .
C9 C 0.7981(2) 0.10270(8) 0.5464(3) 0.0305(4) Uani 1 1 d .
C10 C 0.9277(2) 0.14837(8) 0.5667(3) 0.0307(4) Uani 1 1 d .
C11 C 1.0891(3) 0.13520(8) 0.5638(3) 0.0317(4) Uani 1 1 d .
C12 C 1.2041(3) 0.17905(9) 0.5778(3) 0.0358(4) Uani 1 1 d .
H12 H 1.3133 0.1704 0.5751 0.043 Uiso 1 1 calc R
C13 C 1.1640(3) 0.23498(9) 0.5957(3) 0.0364(5) Uani 1 1 d .
C14 C 1.0049(3) 0.24668(9) 0.6010(3) 0.0371(5) Uani 1 1 d .
H14 H 0.9760 0.2846 0.6140 0.045 Uiso 1 1 calc R
C15 C 0.8856(3) 0.20430(8) 0.5876(3) 0.0344(4) Uani 1 1 d .
C16 C 1.1412(3) 0.07491(9) 0.5519(3) 0.0393(5) Uani 1 1 d .
H16A H 1.0385 0.0531 0.4742 0.047 Uiso 1 1 calc R
H16B H 1.1922 0.0586 0.6774 0.047 Uiso 1 1 calc R
H16C H 1.2268 0.0739 0.4963 0.047 Uiso 1 1 calc R
C17 C 1.2882(3) 0.28197(10) 0.6065(3) 0.0459(6) Uani 1 1 d .
H17A H 1.2794 0.3116 0.6892 0.055 Uiso 1 1 calc R
H17B H 1.2587 0.2975 0.4815 0.055 Uiso 1 1 calc R
H17C H 1.4072 0.2673 0.6557 0.055 Uiso 1 1 calc R
C18 C 0.7153(3) 0.21930(10) 0.5970(4) 0.0452(6) Uani 1 1 d .
H18A H 0.7094 0.2020 0.7079 0.054 Uiso 1 1 calc R
H18B H 0.6193 0.2054 0.4850 0.054 Uiso 1 1 calc R
H18C H 0.7065 0.2603 0.6042 0.054 Uiso 1 1 calc R

loop_
_atom_site_aniso_label
_atom_site_aniso_U_11
_atom_site_aniso_U_22
_atom_site_aniso_U_33
_atom_site_aniso_U_23
_atom_site_aniso_U_13
_atom_site_aniso_U_12
N1 0.0296(8) 0.0291(8) 0.0319(8) -0.0019(6) 0.0112(7) -0.0036(6)
N2 0.0317(8) 0.0281(8) 0.0305(8) 0.0001(6) 0.0105(7) -0.0029(6)
N3 0.0313(8) 0.0376(9) 0.0319(9) 0.0013(7) 0.0115(7) -0.0019(7)
C1 0.0276(9) 0.0296(9) 0.0346(10) -0.0034(8) 0.0124(8) -0.0020(7)
C2 0.0309(10) 0.0378(11) 0.0347(11) -0.0060(8) 0.0098(8) -0.0056(8)
C3 0.0342(10) 0.0448(12) 0.0317(11) -0.0058(9) 0.0087(8) -0.0062(9)
C4 0.0307(9) 0.0374(10) 0.0292(9) -0.0017(8) 0.0113(8) -0.0005(8)
C5 0.0340(10) 0.0319(10) 0.0313(10) 0.0014(8) 0.0124(8) 0.0027(8)
C6 0.0405(11) 0.0327(10) 0.0345(10) 0.0052(8) 0.0153(9) 0.0006(8)
C7 0.0358(10) 0.0279(9) 0.0404(11) 0.0042(8) 0.0173(9) -0.0001(8)
C8 0.0307(9) 0.0261(9) 0.0342(10) -0.0011(7) 0.0145(8) 0.0002(7)
C9 0.0298(9) 0.0246(9) 0.0373(10) -0.0026(7) 0.0137(8) -0.0017(7)
C10 0.0292(9) 0.0293(9) 0.0322(10) -0.0015(7) 0.0108(8) -0.0031(7)
C11 0.0310(9) 0.0354(10) 0.0275(9) -0.0004(8) 0.0106(8) 0.0010(8)
C12 0.0275(9) 0.0441(11) 0.0358(10) 0.0027(9) 0.0128(8) -0.0004(8)
C13 0.0338(10) 0.0371(11) 0.0342(10) 0.0012(8) 0.0094(8) -0.0079(8)
C14 0.0340(10) 0.0296(10) 0.0419(12) -0.0020(8) 0.0095(9) -0.0024(8)
C15 0.0312(10) 0.0294(10) 0.0400(11) -0.0035(8) 0.0116(8) -0.0009(8)
C16 0.0399(11) 0.0375(11) 0.0396(12) -0.0012(9) 0.0151(9) 0.0056(9)
C17 0.0385(12) 0.0469(13) 0.0483(13) 0.0011(10) 0.0134(10) -0.0140(10)
C18 0.0353(11) 0.0365(11) 0.0651(16) -0.0092(10) 0.0217(11) -0.0006(9)

loop_
_atom_type_symbol
_atom_type_description
_atom_type_scat_dispersion_real
_atom_type_scat_dispersion_imag
_atom_type_scat_source
C C 0.0033 0.0016 'International Tables Vol C Tables 4.2.6.8 and 6.1.1.4'
H H 0.0000 0.0000 'International Tables Vol C Tables 4.2.6.8 and 6.1.1.4'
N N 0.0061 0.0033 'International Tables Vol C Tables 4.2.6.8 and 6.1.1.4'

loop_
_geom_angle_atom_site_label_1
_geom_angle_atom_site_label_2
_geom_angle_atom_site_label_3
_geom_angle
_geom_angle_site_symmetry_1
_geom_angle_site_symmetry_3
C4 N1 C1 105.86(16) 3_656 .
C4 N1 H1 127.1 3_656 .
C1 N1 H1 127.1 . .
C5 N2 C8 109.08(16) . .
C5 N2 H5 125.5 . .
C8 N2 H5 125.5 . .
C5 N3 C4 122.51(18) . .
N1 C1 C9 125.34(18) . .
N1 C1 C2 109.99(17) . .
C9 C1 C2 124.66(18) . .
C3 C2 C1 106.76(18) 3_656 .
C3 C2 H2 126.6 3_656 .
C1 C2 H2 126.6 . .
C2 C3 C4 106.96(19) 3_656 .
C2 C3 H3 126.5 3_656 .
C4 C3 H3 126.5 . .
N3 C4 N1 128.50(18) . 3_656
N3 C4 C3 121.06(19) . .
N1 C4 C3 110.42(18) 3_656 .
N3 C5 N2 128.69(18) . .
N3 C5 C6 123.49(19) . .
N2 C5 C6 107.82(17) . .
C7 C6 C5 107.43(19) . .
C7 C6 H6 126.3 . .
C5 C6 H6 126.3 . .
C6 C7 C8 108.29(18) . .
C6 C7 H7 125.9 . .
C8 C7 H7 125.9 . .
N2 C8 C9 125.32(18) . .
N2 C8 C7 107.39(17) . .
C9 C8 C7 127.30(18) . .
C1 C9 C8 124.48(18) . .
C1 C9 C10 118.43(17) . .
C8 C9 C10 117.05(17) . .
C15 C10 C11 120.38(18) . .
C15 C10 C9 119.37(17) . .
C11 C10 C9 120.25(18) . .
C12 C11 C10 118.49(18) . .
C12 C11 C16 120.20(18) . .
C10 C11 C16 121.29(18) . .
C13 C12 C11 122.16(19) . .
C13 C12 H12 118.9 . .
C11 C12 H12 118.9 . .
C14 C13 C12 118.12(18) . .
C14 C13 C17 120.4(2) . .
C12 C13 C17 121.5(2) . .
C13 C14 C15 121.87(19) . .
C13 C14 H14 119.1 . .
C15 C14 H14 119.1 . .
C14 C15 C10 118.97(19) . .
C14 C15 C18 119.67(19) . .
C10 C15 C18 121.36(18) . .
C11 C16 H16A 109.5 . .
C11 C16 H16B 109.5 . .
H16A C16 H16B 109.5 . .
C11 C16 H16C 109.5 . .
H16A C16 H16C 109.5 . .
H16B C16 H16C 109.5 . .
C13 C17 H17A 109.5 . .
C13 C17 H17B 109.5 . .
H17A C17 H17B 109.5 . .
C13 C17 H17C 109.5 . .
H17A C17 H17C 109.5 . .
H17B C17 H17C 109.5 . .
C15 C18 H18A 109.5 . .
C15 C18 H18B 109.5 . .
H18A C18 H18B 109.5 . .
C15 C18 H18C 109.5 . .
H18A C18 H18C 109.5 . .
H18B C18 H18C 109.5 . .

loop_
_geom_bond_atom_site_label_1
_geom_bond_atom_site_label_2
_geom_bond_distance
_geom_bond_site_symmetry_2
N1 C4 1.359(3) 3_656
N1 C1 1.373(2) .
N1 H1 0.8800 .
N2 C5 1.367(3) .
N2 C8 1.375(2) .
N2 H5 0.8800 .
N3 C5 1.327(3) .
N3 C4 1.334(3) .
C1 C9 1.394(3) .
C1 C2 1.452(3) .
C2 C3 1.339(3) 3_656
C2 H2 0.9500 .
C3 C2 1.339(3) 3_656
C3 C4 1.450(3) .
C3 H3 0.9500 .
C4 N1 1.359(3) 3_656
C5 C6 1.437(3) .
C6 C7 1.354(3) .
C6 H6 0.9500 .
C7 C8 1.430(3) .
C7 H7 0.9500 .
C8 C9 1.396(3) .
C9 C10 1.500(3) .
C10 C15 1.402(3) .
C10 C11 1.402(3) .
C11 C12 1.396(3) .
C11 C16 1.512(3) .
C12 C13 1.392(3) .
C12 H12 0.9500 .
C13 C14 1.384(3) .
C13 C17 1.508(3) .
C14 C15 1.396(3) .
C14 H14 0.9500 .
C15 C18 1.506(3) .
C16 H16A 0.9800 .
C16 H16B 0.9800 .
C16 H16C 0.9800 .
C17 H17A 0.9800 .
C17 H17B 0.9800 .
C17 H17C 0.9800 .
C18 H18A 0.9800 .
C18 H18B 0.9800 .
C18 H18C 0.9800 .

loop_
_geom_torsion_atom_site_label_1
_geom_torsion_atom_site_label_2
_geom_torsion_atom_site_label_3
_geom_torsion_atom_site_label_4
_geom_torsion
_geom_torsion_site_symmetry_1
_geom_torsion_site_symmetry_4
C4 N1 C1 C9 179.92(19) 3_656 .
C4 N1 C1 C2 -0.8(2) 3_656 .
N1 C1 C2 C3 0.6(2) . 3_656
C9 C1 C2 C3 179.85(19) . 3_656
C5 N3 C4 N1 2.0(3) . 3_656
C5 N3 C4 C3 -179.44(19) . .
C2 C3 C4 N3 -178.36(19) 3_656 .
C2 C3 C4 N1 0.4(2) 3_656 3_656
C4 N3 C5 N2 0.9(3) . .
C4 N3 C5 C6 179.96(19) . .
C8 N2 C5 N3 178.5(2) . .
C8 N2 C5 C6 -0.7(2) . .
N3 C5 C6 C7 -178.27(19) . .
N2 C5 C6 C7 1.0(2) . .
C5 C6 C7 C8 -0.9(2) . .
C5 N2 C8 C9 179.85(18) . .
C5 N2 C8 C7 0.1(2) . .
C6 C7 C8 N2 0.5(2) . .
C6 C7 C8 C9 -179.22(19) . .
N1 C1 C9 C8 2.0(3) . .
C2 C1 C9 C8 -177.12(18) . .
N1 C1 C9 C10 179.73(17) . .
C2 C1 C9 C10 0.6(3) . .
N2 C8 C9 C1 -2.0(3) . .
C7 C8 C9 C1 177.64(19) . .
N2 C8 C9 C10 -179.73(17) . .
C7 C8 C9 C10 -0.1(3) . .
C1 C9 C10 C15 -91.7(2) . .
C8 C9 C10 C15 86.1(2) . .
C1 C9 C10 C11 88.6(2) . .
C8 C9 C10 C11 -93.6(2) . .
C15 C10 C11 C12 -1.4(3) . .
C9 C10 C11 C12 178.24(18) . .
C15 C10 C11 C16 176.62(19) . .
C9 C10 C11 C16 -3.7(3) . .
C10 C11 C12 C13 0.4(3) . .
C16 C11 C12 C13 -177.68(19) . .
C11 C12 C13 C14 0.5(3) . .
C11 C12 C13 C17 -178.6(2) . .
C12 C13 C14 C15 -0.4(3) . .
C17 C13 C14 C15 178.7(2) . .
C13 C14 C15 C10 -0.6(3) . .
C13 C14 C15 C18 179.1(2) . .
C11 C10 C15 C14 1.5(3) . .
C9 C10 C15 C14 -178.14(19) . .
C11 C10 C15 C18 -178.1(2) . .
C9 C10 C15 C18 2.2(3) . .
